data_2224834
loop_
_publ_author_name
'Guzei, Ilia A.'
'Spencer, Lara C.'
'Zakai, Uzma I.'

_publ_section_title
;
 2-[2-(Trimethylsilyl)ethyl]isoindoline-1,3-dione
;
_journal_coeditor_code ZS2025
_journal_issue 1
_journal_name_full 'Acta Crystallographica Section E'
_journal_page_first o223
_journal_page_last o224
_journal_paper_doi 10.1107/S1600536809054105
_journal_volume 66
_journal_year 2010
_chemical_formula_iupac 'C13 H17 N O2 Si'
_chemical_formula_moiety 'C13 H17 N O2 Si'
_chemical_formula_sum 'C13 H17 N O2 Si'
_chemical_formula_weight 247.37
_chemical_name_systematic
;
2-[2-(Trimethylsilyl)ethyl]isoindoline-1,3-dione
;
_space_group_IT_number 14
_symmetry_cell_setting monoclinic
_symmetry_space_group_name_Hall '-P 2yn'
_symmetry_space_group_name_H-M 'P 1 21/n 1'
_atom_sites_solution_hydrogens geom
_atom_sites_solution_primary direct
_atom_sites_solution_secondary difmap
_cell_angle_alpha 90.00
_cell_angle_beta 95.176(14)
_cell_angle_gamma 90.00
_cell_formula_units_Z 4
_cell_length_a 11.562(5)
_cell_length_b 6.411(2)
_cell_length_c 19.445(8)
_cell_measurement_reflns_used 2755
_cell_measurement_temperature 300(2)
_cell_measurement_theta_max 23.6635
_cell_measurement_theta_min 3.3474
_cell_volume 1435.5(10)
_computing_cell_refinement '<i>SAINT</i> (Bruker, 2009)'
_computing_data_collection '<i>GIS</i> (Bruker, 2009)'
_computing_data_reduction '<i>SAINT</i> (Bruker, 2009)'
_computing_molecular_graphics '<i>SHELXTL</i> (Sheldrick, 2008)'
_computing_publication_material
;
<i>SHELXTL</i> (Sheldrick, 2008), <i>modiCIFer</i> (Guzei, 2007)
and
<i>publCIF</i> (Westrip, 2010)
;
_computing_structure_refinement
;
<i>SHELXTL</i> (Sheldrick, 2008), <i>OLEX2</i> (Dolomanov <i>et al.</i>,
2009)
and <i>FCF_filter</i> (Guzei, 2007)
;
_computing_structure_solution '<i>SHELXTL</i> (Sheldrick, 2008)'
_diffrn_ambient_temperature 300(2)
_diffrn_measured_fraction_theta_full 0.997
_diffrn_measured_fraction_theta_max 0.990
_diffrn_measurement_device_type 'Bruker SMART X2S'
_diffrn_measurement_method '\w scans'
_diffrn_radiation_monochromator 'doubly curved silicon crystal'
_diffrn_radiation_source 'micro-focus sealed tube'
_diffrn_radiation_type Mo-K\a
_diffrn_radiation_wavelength 0.71073
_diffrn_reflns_av_R_equivalents 0.0355
_diffrn_reflns_av_sigmaI/netI 0.0362
_diffrn_reflns_limit_h_max 14
_diffrn_reflns_limit_h_min -14
_diffrn_reflns_limit_k_max 7
_diffrn_reflns_limit_k_min -7
_diffrn_reflns_limit_l_max 23
_diffrn_reflns_limit_l_min -23
_diffrn_reflns_number 9164
_diffrn_reflns_theta_full 25.00
_diffrn_reflns_theta_max 25.69
_diffrn_reflns_theta_min 3.35
_exptl_absorpt_coefficient_mu 0.155
_exptl_absorpt_correction_T_max 0.9551
_exptl_absorpt_correction_T_min 0.8747
_exptl_absorpt_correction_type multi-scan
_exptl_absorpt_process_details
;
(<i>SADABS</i>; Bruker, 2009)
;
_exptl_crystal_colour colourless
_exptl_crystal_density_diffrn 1.145
_exptl_crystal_density_method 'not measured'
_exptl_crystal_description needle
_exptl_crystal_F_000 528
_exptl_crystal_size_max 0.89
_exptl_crystal_size_mid 0.40
_exptl_crystal_size_min 0.30
_refine_diff_density_max 0.147
_refine_diff_density_min -0.155
_refine_ls_extinction_method none
_refine_ls_goodness_of_fit_ref 0.992
_refine_ls_hydrogen_treatment constr
_refine_ls_matrix_type full
_refine_ls_number_parameters 157
_refine_ls_number_reflns 2701
_refine_ls_number_restraints 0
_refine_ls_restrained_S_all 0.992
_refine_ls_R_factor_all 0.0743
_refine_ls_R_factor_gt 0.0437
_refine_ls_shift/su_max 0.010
_refine_ls_shift/su_mean 0.001
_refine_ls_structure_factor_coef Fsqd
_refine_ls_weighting_details 'calc w=1/[\s^2^(Fo^2^)+(0.0922P)^2^+0.0229P] where P=(Fo^2^+2Fc^2^)/3'
_refine_ls_weighting_scheme calc
_refine_ls_wR_factor_gt 0.1269
_refine_ls_wR_factor_ref 0.1512
_reflns_number_gt 1750
_reflns_number_total 2701
_reflns_threshold_expression I>2\s(I)
_cod_data_source_file zs2025.cif
_cod_data_source_block I
_cod_original_sg_symbol_H-M 'P 21/n'
_cod_database_code 2224834
_cod_database_fobs_code 2224834

loop_
_symmetry_equiv_pos_as_xyz
'x, y, z'
'-x+1/2, y+1/2, -z+1/2'
'-x, -y, -z'
'x-1/2, -y-1/2, z-1/2'

loop_
_atom_site_type_symbol
_atom_site_label
_atom_site_fract_x
_atom_site_fract_y
_atom_site_fract_z
_atom_site_U_iso_or_equiv
_atom_site_adp_type
_atom_site_calc_flag
_atom_site_refinement_flags
_atom_site_occupancy
_atom_site_disorder_assembly
_atom_site_disorder_group
Si Si1 0.90115(5) 0.20211(9) 0.38252(3) 0.0610(3) Uani d . 1 . .
O O1 0.75423(19) 0.2215(3) 0.61648(12) 0.1052(7) Uani d . 1 . .
O O2 0.60178(16) 0.7082(3) 0.46280(10) 0.0929(6) Uani d . 1 . .
N N1 0.68492(15) 0.4340(3) 0.52646(10) 0.0686(5) Uani d . 1 . .
C C1 0.8769(3) -0.0839(4) 0.38950(16) 0.0987(9) Uani d . 1 . .
H H1A 0.9213 -0.1366 0.4299 0.148 Uiso calc R 1 . .
H H1B 0.9009 -0.1522 0.3492 0.148 Uiso calc R 1 . .
H H1C 0.7959 -0.1103 0.3930 0.148 Uiso calc R 1 . .
C C2 1.0592(2) 0.2585(5) 0.37947(16) 0.1010(9) Uani d . 1 . .
H H2A 1.1015 0.2083 0.4209 0.152 Uiso calc R 1 . .
H H2B 1.0705 0.4063 0.3757 0.152 Uiso calc R 1 . .
H H2C 1.0869 0.1900 0.3402 0.152 Uiso calc R 1 . .
C C3 0.8170(3) 0.3029(5) 0.30296(15) 0.1078(10) Uani d . 1 . .
H H3A 0.8418 0.2326 0.2632 0.162 Uiso calc R 1 . .
H H3B 0.8302 0.4500 0.2989 0.162 Uiso calc R 1 . .
H H3C 0.7357 0.2778 0.3058 0.162 Uiso calc R 1 . .
C C4 0.85121(18) 0.3403(3) 0.45914(11) 0.0615(6) Uani d . 1 . .
H H4A 0.8976 0.2924 0.5001 0.074 Uiso calc R 1 . .
H H4B 0.8659 0.4883 0.4543 0.074 Uiso calc R 1 . .
C C5 0.72357(19) 0.3103(4) 0.47001(13) 0.0773(7) Uani d . 1 . .
H H5A 0.6770 0.3469 0.4277 0.093 Uiso calc R 1 . .
H H5B 0.7100 0.1640 0.4792 0.093 Uiso calc R 1 . .
C C6 0.7031(2) 0.3775(4) 0.59582(14) 0.0758(7) Uani d . 1 . .
C C7 0.6491(2) 0.5451(4) 0.63477(13) 0.0724(6) Uani d . 1 . .
C C8 0.6418(3) 0.5693(6) 0.70431(16) 0.0995(9) Uani d . 1 . .
H H8 0.6728 0.4707 0.7359 0.119 Uiso calc R 1 . .
C C9 0.5867(3) 0.7459(7) 0.72558(18) 0.1135(11) Uani d . 1 . .
H H9 0.5795 0.7658 0.7724 0.136 Uiso calc R 1 . .
C C10 0.5424(3) 0.8922(6) 0.67926(19) 0.1061(10) Uani d . 1 . .
H H10 0.5059 1.0092 0.6955 0.127 Uiso calc R 1 . .
C C11 0.5502(2) 0.8714(4) 0.60893(15) 0.0847(8) Uani d . 1 . .
H H11 0.5206 0.9715 0.5775 0.102 Uiso calc R 1 . .
C C12 0.60455(18) 0.6934(4) 0.58821(12) 0.0659(6) Uani d . 1 . .
C C13 0.62725(19) 0.6246(4) 0.51808(13) 0.0679(6) Uani d . 1 . .

loop_
_atom_site_aniso_label
_atom_site_aniso_U_11
_atom_site_aniso_U_22
_atom_site_aniso_U_33
_atom_site_aniso_U_12
_atom_site_aniso_U_13
_atom_site_aniso_U_23
Si1 0.0681(4) 0.0500(4) 0.0653(4) -0.0086(3) 0.0081(3) -0.0030(3)
O1 0.1094(16) 0.0863(13) 0.1218(16) 0.0091(12) 0.0198(13) 0.0246(12)
O2 0.0852(13) 0.1100(14) 0.0822(13) 0.0171(11) -0.0001(10) 0.0038(10)
N1 0.0528(11) 0.0727(12) 0.0818(13) -0.0037(9) 0.0134(9) -0.0067(10)
C1 0.119(2) 0.0547(15) 0.125(2) -0.0060(14) 0.0245(19) -0.0052(15)
C2 0.0817(19) 0.113(2) 0.113(2) -0.0169(17) 0.0352(17) -0.0301(18)
C3 0.140(3) 0.100(2) 0.0790(18) -0.0160(19) -0.0120(18) 0.0127(15)
C4 0.0537(13) 0.0573(12) 0.0731(14) -0.0078(10) 0.0040(10) -0.0068(10)
C5 0.0557(14) 0.0794(16) 0.0971(18) -0.0096(12) 0.0096(13) -0.0228(13)
C6 0.0624(15) 0.0761(16) 0.0902(18) -0.0133(13) 0.0135(12) 0.0076(14)
C7 0.0562(13) 0.0845(16) 0.0787(16) -0.0124(12) 0.0180(12) 0.0012(13)
C8 0.088(2) 0.129(3) 0.0849(19) -0.0080(18) 0.0235(15) 0.0079(18)
C9 0.091(2) 0.167(3) 0.086(2) -0.014(2) 0.0268(18) -0.025(2)
C10 0.078(2) 0.124(3) 0.120(3) -0.0098(18) 0.0273(19) -0.045(2)
C11 0.0559(14) 0.0910(18) 0.108(2) -0.0047(13) 0.0119(13) -0.0201(16)
C12 0.0427(11) 0.0765(15) 0.0791(15) -0.0121(11) 0.0095(10) -0.0134(13)
C13 0.0469(12) 0.0777(15) 0.0789(16) -0.0061(11) 0.0040(11) -0.0031(13)

loop_
_atom_type_symbol
_atom_type_description
_atom_type_scat_dispersion_real
_atom_type_scat_dispersion_imag
_atom_type_scat_source
C C 0.0033 0.0016 'International Tables Vol C Tables 4.2.6.8 and 6.1.1.4'
H H 0.0000 0.0000 'International Tables Vol C Tables 4.2.6.8 and 6.1.1.4'
N N 0.0061 0.0033 'International Tables Vol C Tables 4.2.6.8 and 6.1.1.4'
O O 0.0106 0.0060 'International Tables Vol C Tables 4.2.6.8 and 6.1.1.4'
Si Si 0.0817 0.0704 'International Tables Vol C Tables 4.2.6.8 and 6.1.1.4'

loop_
_geom_angle_atom_site_label_1
_geom_angle_atom_site_label_2
_geom_angle_atom_site_label_3
_geom_angle_site_symmetry_1
_geom_angle_site_symmetry_3
_geom_angle
_geom_angle_publ_flag
C1 Si1 C2 . . 110.31(14) ?
C1 Si1 C4 . . 110.45(11) ?
C2 Si1 C4 . . 107.87(11) ?
C1 Si1 C3 . . 109.30(14) ?
C2 Si1 C3 . . 110.16(15) ?
C4 Si1 C3 . . 108.73(14) ?
C6 N1 C13 . . 111.7(2) ?
C6 N1 C5 . . 123.9(2) ?
C13 N1 C5 . . 124.4(2) ?
Si1 C1 H1A . . 109.5 ?
Si1 C1 H1B . . 109.5 ?
H1A C1 H1B . . 109.5 ?
Si1 C1 H1C . . 109.5 ?
H1A C1 H1C . . 109.5 ?
H1B C1 H1C . . 109.5 ?
Si1 C2 H2A . . 109.5 ?
Si1 C2 H2B . . 109.5 ?
H2A C2 H2B . . 109.5 ?
Si1 C2 H2C . . 109.5 ?
H2A C2 H2C . . 109.5 ?
H2B C2 H2C . . 109.5 ?
Si1 C3 H3A . . 109.5 ?
Si1 C3 H3B . . 109.5 ?
H3A C3 H3B . . 109.5 ?
Si1 C3 H3C . . 109.5 ?
H3A C3 H3C . . 109.5 ?
H3B C3 H3C . . 109.5 ?
C5 C4 Si1 . . 115.09(15) ?
C5 C4 H4A . . 108.5 ?
Si1 C4 H4A . . 108.5 ?
C5 C4 H4B . . 108.5 ?
Si1 C4 H4B . . 108.5 ?
H4A C4 H4B . . 107.5 ?
N1 C5 C4 . . 113.77(18) ?
N1 C5 H5A . . 108.8 ?
C4 C5 H5A . . 108.8 ?
N1 C5 H5B . . 108.8 ?
C4 C5 H5B . . 108.8 ?
H5A C5 H5B . . 107.7 ?
O1 C6 N1 . . 124.2(3) ?
O1 C6 C7 . . 130.1(3) ?
N1 C6 C7 . . 105.8(2) ?
C8 C7 C12 . . 121.1(2) ?
C8 C7 C6 . . 130.6(3) ?
C12 C7 C6 . . 108.3(2) ?
C7 C8 C9 . . 117.3(3) ?
C7 C8 H8 . . 121.3 ?
C9 C8 H8 . . 121.3 ?
C10 C9 C8 . . 121.4(3) ?
C10 C9 H9 . . 119.3 ?
C8 C9 H9 . . 119.3 ?
C9 C10 C11 . . 122.1(3) ?
C9 C10 H10 . . 119.0 ?
C11 C10 H10 . . 119.0 ?
C10 C11 C12 . . 116.1(3) ?
C10 C11 H11 . . 122.0 ?
C12 C11 H11 . . 122.0 ?
C11 C12 C7 . . 122.1(2) ?
C11 C12 C13 . . 129.7(2) ?
C7 C12 C13 . . 108.2(2) ?
O2 C13 N1 . . 124.5(2) ?
O2 C13 C12 . . 129.5(2) ?
N1 C13 C12 . . 106.0(2) ?

loop_
_geom_bond_atom_site_label_1
_geom_bond_atom_site_label_2
_geom_bond_site_symmetry_2
_geom_bond_distance
_geom_bond_publ_flag
Si1 C1 . 1.862(2) ?
Si1 C2 . 1.869(3) ?
Si1 C4 . 1.869(2) ?
Si1 C3 . 1.867(3) ?
O1 C6 . 1.212(3) ?
O2 C13 . 1.213(3) ?
N1 C6 . 1.394(3) ?
N1 C13 . 1.395(3) ?
N1 C5 . 1.457(3) ?
C1 H1A . 0.9600 ?
C1 H1B . 0.9600 ?
C1 H1C . 0.9600 ?
C2 H2A . 0.9600 ?
C2 H2B . 0.9600 ?
C2 H2C . 0.9600 ?
C3 H3A . 0.9600 ?
C3 H3B . 0.9600 ?
C3 H3C . 0.9600 ?
C4 C5 . 1.522(3) ?
C4 H4A . 0.9700 ?
C4 H4B . 0.9700 ?
C5 H5A . 0.9700 ?
C5 H5B . 0.9700 ?
C6 C7 . 1.484(4) ?
C7 C8 . 1.371(4) ?
C7 C12 . 1.380(3) ?
C8 C9 . 1.381(5) ?
C8 H8 . 0.9300 ?
C9 C10 . 1.367(5) ?
C9 H9 . 0.9300 ?
C10 C11 . 1.385(4) ?
C10 H10 . 0.9300 ?
C11 C12 . 1.380(3) ?
C11 H11 . 0.9300 ?
C12 C13 . 1.479(3) ?

loop_
_geom_hbond_atom_site_label_D
_geom_hbond_atom_site_label_H
_geom_hbond_atom_site_label_A
_geom_hbond_site_symmetry_A
_geom_hbond_distance_DH
_geom_hbond_distance_HA
_geom_hbond_distance_DA
_geom_hbond_angle_DHA
C11 H11 O2 3_676 0.93 2.57 3.443(4) 155.5

loop_
_geom_torsion_atom_site_label_1
_geom_torsion_atom_site_label_2
_geom_torsion_atom_site_label_3
_geom_torsion_atom_site_label_4
_geom_torsion_site_symmetry_1
_geom_torsion_site_symmetry_2
_geom_torsion_site_symmetry_3
_geom_torsion_site_symmetry_4
_geom_torsion
_geom_torsion_publ_flag
C1 Si1 C4 C5 . . . . -59.0(2) ?
C2 Si1 C4 C5 . . . . -179.61(18) ?
C3 Si1 C4 C5 . . . . 60.9(2) ?
C6 N1 C5 C4 . . . . -80.8(3) ?
C13 N1 C5 C4 . . . . 98.0(3) ?
Si1 C4 C5 N1 . . . . -174.99(17) ?
C13 N1 C6 O1 . . . . -177.9(2) ?
C5 N1 C6 O1 . . . . 1.0(4) ?
C13 N1 C6 C7 . . . . 1.7(2) ?
C5 N1 C6 C7 . . . . -179.43(18) ?
O1 C6 C7 C8 . . . . -0.2(5) ?
N1 C6 C7 C8 . . . . -179.7(2) ?
O1 C6 C7 C12 . . . . 178.1(3) ?
N1 C6 C7 C12 . . . . -1.4(2) ?
C12 C7 C8 C9 . . . . 1.0(4) ?
C6 C7 C8 C9 . . . . 179.1(3) ?
C7 C8 C9 C10 . . . . -0.8(5) ?
C8 C9 C10 C11 . . . . 0.1(5) ?
C9 C10 C11 C12 . . . . 0.5(4) ?
C10 C11 C12 C7 . . . . -0.3(4) ?
C10 C11 C12 C13 . . . . -179.8(2) ?
C8 C7 C12 C11 . . . . -0.4(3) ?
C6 C7 C12 C11 . . . . -178.9(2) ?
C8 C7 C12 C13 . . . . 179.2(2) ?
C6 C7 C12 C13 . . . . 0.7(2) ?
C6 N1 C13 O2 . . . . 179.6(2) ?
C5 N1 C13 O2 . . . . 0.7(3) ?
C6 N1 C13 C12 . . . . -1.3(2) ?
C5 N1 C13 C12 . . . . 179.83(18) ?
C11 C12 C13 O2 . . . . -1.0(4) ?
C7 C12 C13 O2 . . . . 179.4(2) ?
C11 C12 C13 N1 . . . . 179.9(2) ?
C7 C12 C13 N1 . . . . 0.3(2) ?

loop_
_cod_related_entry_id
_cod_related_entry_database
_cod_related_entry_code
1 ChemSpider 8690061
